data_7122710
loop_
_publ_author_name
'Simler, Thomas'
'Feuerstein, Thomas J.'
'Yadav, Ravi'
'Gamer, Michael T.'
'Roesky, Peter W.'

_publ_section_title
;
 Access to divalent lanthanide NHC complexes by redox-transmetallation
 from silver and CO2 insertion reactions
;
_journal_name_full 'Chemical Communications'
_journal_paper_doi 10.1039/C8CC08120D
_journal_year 2019
_chemical_formula_moiety 'C60 H80 N4 O8 Yb, 2(I), 2(C4 H8 O)'
_chemical_formula_sum 'C68 H96 I2 N4 O10 Yb'
_chemical_formula_weight 1556.32
_space_group_crystal_system triclinic
_space_group_IT_number 2
_space_group_name_Hall '-P 1'
_space_group_name_H-M_alt 'P -1'
_symmetry_space_group_name_Hall '-P 1'
_symmetry_space_group_name_H-M 'P -1'
_atom_sites_solution_hydrogens geom
_atom_sites_solution_primary dual
_audit_creation_date 2018-10-09
_audit_creation_method
;
Olex2 1.2
(compiled 2018.05.29 svn.r3508 for OlexSys, GUI svn.r5506)
;
_audit_update_record
;
2018-10-10 deposited with the CCDC.
2018-11-20 downloaded from the CCDC.
;
_cell_angle_alpha 67.716(7)
_cell_angle_beta 75.423(6)
_cell_angle_gamma 78.241(7)
_cell_formula_units_Z 1
_cell_length_a 10.9440(8)
_cell_length_b 11.7197(12)
_cell_length_c 15.4166(12)
_cell_measurement_reflns_used 27130
_cell_measurement_temperature 150
_cell_measurement_theta_max 29.59
_cell_measurement_theta_min 1.89
_cell_volume 1757.8(3)
_computing_cell_refinement
;
X-Area Recipe 1.33.0.0 (STOE, 2015)
PLATON (A.L.Spek, 2009)
;
_computing_data_collection
;
X-Area WinXpose 2.0.22.0 (STOE, 2016)
;
_computing_data_reduction
;
X-Area Integrate 1.73.1.0 (STOE, 2018)
PLATON (A.L.Spek, 2009)
;
_computing_molecular_graphics 'Diamond 4, Olex2 (Dolomanov et al., 2009)'
_computing_publication_material
;
STOE & Cie GmbH, X-Area, software package for collecting single-crystal or
multi-domain crystal data on STOE area-detector diffractometers, for image 
processing, for the correction and scaling of reflection intensities and 
for outlier rejection, version 1.84, Darmstadt 2018
MS Word (Microsoft)
Olex2 (Dolomanov et al., 2009)
;
_computing_structure_refinement 'SHELXL-2018/3 (Sheldrick, 2015)'
_computing_structure_solution 'SHELXS-2018/3 (Sheldrick, 2015)'
_diffrn_ambient_temperature 150
_diffrn_detector 'image plate (34 cm diameter)'
_diffrn_detector_area_resol_mean 6.67
_diffrn_detector_type 'STOE Imaging Plate'
_diffrn_measured_fraction_theta_full 0.997
_diffrn_measured_fraction_theta_max 0.993
_diffrn_measurement_details
;
 266 frames, detector distance = 100 mm
;
_diffrn_measurement_device '2-circle diffractometer'
_diffrn_measurement_device_type 'STOE IPDS II'
_diffrn_measurement_method 'rotation method, \w scans'
_diffrn_radiation_collimation '0.5 mm diameter, multiple pinhole'
_diffrn_radiation_monochromator 'plane graphite'
_diffrn_radiation_polarisn_norm 0
_diffrn_radiation_probe x-ray
_diffrn_radiation_type MoK\a
_diffrn_radiation_wavelength 0.71073
_diffrn_reflns_av_R_equivalents 0.0184
_diffrn_reflns_av_unetI/netI 0.0207
_diffrn_reflns_Laue_measured_fraction_full 0.997
_diffrn_reflns_Laue_measured_fraction_max 0.993
_diffrn_reflns_limit_h_max 13
_diffrn_reflns_limit_h_min -13
_diffrn_reflns_limit_k_max 14
_diffrn_reflns_limit_k_min -14
_diffrn_reflns_limit_l_max 19
_diffrn_reflns_limit_l_min -16
_diffrn_reflns_number 13542
_diffrn_reflns_point_group_measured_fraction_full 0.997
_diffrn_reflns_point_group_measured_fraction_max 0.993
_diffrn_reflns_theta_full 26.000
_diffrn_reflns_theta_max 26.056
_diffrn_reflns_theta_min 1.892
_diffrn_source 'sealed X-ray tube, 12 x 0.4 mm long-fine focus'
_diffrn_source_current 40
_diffrn_source_power 2.000
_diffrn_source_voltage 50
_exptl_absorpt_coefficient_mu 2.27
_exptl_absorpt_correction_T_max 0.6348
_exptl_absorpt_correction_T_min 0.3980
_exptl_absorpt_correction_type multi-scan
_exptl_absorpt_process_details
;
STOE X-Red32, absorption correction by Gaussian integration, analogous to
P. Coppens, "The Evaluation of Absorption and Extinction in Single-Crystal
Structure Analysis", published in: F. R. Ahmed (Editor), "Crystallographic
Computing", Munksgaard, Copenhagen (1970), 255 - 270.
Afterwards scaling of reflection intensities was performed within STOE LANA.
J. Koziskova, F. Hahn, J. Richter, J. Kozisek, "Comparison of different
absorption corrections on the model structure of tetrakis(\m~2~-acetato)-
diaqua-di-copper(II)", Acta Chimica Slovaca, vol. 9, no. 2, 2016, pp. 136 - 140.
;
_exptl_crystal_colour brown
_exptl_crystal_colour_primary brown
_exptl_crystal_density_diffrn 1.470
_exptl_crystal_density_method 'not measured'
_exptl_crystal_description irregular
_exptl_crystal_F_000 788
_exptl_crystal_size_max 0.402
_exptl_crystal_size_mid 0.335
_exptl_crystal_size_min 0.206
_refine_diff_density_max 1.634
_refine_diff_density_min -2.220
_refine_diff_density_rms 0.081
_refine_ls_extinction_method none
_refine_ls_goodness_of_fit_ref 1.046
_refine_ls_hydrogen_treatment constr
_refine_ls_matrix_type full
_refine_ls_number_parameters 472
_refine_ls_number_reflns 6901
_refine_ls_number_restraints 86
_refine_ls_restrained_S_all 1.043
_refine_ls_R_factor_all 0.0377
_refine_ls_R_factor_gt 0.0330
_refine_ls_shift/su_max 0.001
_refine_ls_shift/su_mean 0.000
_refine_ls_structure_factor_coef Fsqd
_refine_ls_weighting_details 'w=1/[\s^2^(Fo^2^)+(0.0384P)^2^+3.0504P] where P=(Fo^2^+2Fc^2^)/3'
_refine_ls_weighting_scheme calc
_refine_ls_wR_factor_gt 0.0803
_refine_ls_wR_factor_ref 0.0824
_reflns_Friedel_coverage 0.000
_reflns_number_gt 6211
_reflns_number_total 6901
_reflns_threshold_expression 'I > 2\s(I)'
_cod_data_source_file c8cc08120d2.cif
_cod_data_source_block txs253
_cod_database_code 7122710
_shelx_shelxl_version_number 2018/3
_shelx_space_group_comment
;
The symmetry employed for this shelxl refinement is uniquely defined
by the following loop, which should always be used as a source of
symmetry information in preference to the above space-group names.
They are only intended as comments.
;
_shelx_estimated_absorpt_t_max 0.653
_shelx_estimated_absorpt_t_min 0.463
_olex2_refinement_description
;
1. Fixed Uiso
 At 1.2 times of:
  All C(H) groups, All C(H,H) groups, All C(H,H,H,H) groups
 At 1.5 times of:
  All C(H,H,H) groups
2. Restrained distances
 O1B-C1B \\sim C1B-O2A
 with sigma of 0.005
 O2B-C1A \\sim C1A-O1A
 with sigma of 0.005
3. Uiso/Uaniso restraints and constraints
C31A \\sim C32A \\sim C33A \\sim C34A: within 2A with sigma of 0.02 and sigma
for terminal atoms of 0.04
C31B \\sim C32B \\sim C33B \\sim C34B: within 2A with sigma of 0.02 and sigma
for terminal atoms of 0.04
4. Rigid body (RIGU) restrains
 C31A, C32A, C33A, C34A
 with sigma for 1-2 distances of 0.002 and sigma for 1-3 distances of 0.002
 C31B, C32B, C33B, C34B
 with sigma for 1-2 distances of 0.002 and sigma for 1-3 distances of 0.002
 O2A, C1B, O1B, C2
 with sigma for 1-2 distances of 0.002 and sigma for 1-3 distances of 0.002
5. Others
 Fixed Sof: O1B(0.5) O2B(0.5) C1B(0.5) H27A(0.6) H27B(0.6) H27C(0.4) H27D(0.4)
 C28A(0.6) H28A(0.6) H28B(0.6) C28B(0.4) H28C(0.4) H28D(0.4) C29A(0.6)
 H29A(0.6) H29B(0.6) C29B(0.4) H29C(0.4) H29D(0.4) H30A(0.6) H30B(0.6)
 H30C(0.4) H30D(0.4) C31A(0.6) H31A(0.6) H31B(0.6) C31B(0.4) H31C(0.4)
 H31D(0.4) C32A(0.6) H32A(0.6) H32B(0.6) C32B(0.4) H32C(0.4) H32D(0.4)
 C33A(0.6) H33A(0.6) H33B(0.6) C33B(0.4) H33C(0.4) H33D(0.4) C34A(0.6)
 H34A(0.6) H34B(0.6) C34B(0.4) H34C(0.4) H34D(0.4) O1A(0.5) C1A(0.5) O2A(0.5)
6.a Secondary CH2 refined with riding coordinates:
 C23(H23A,H23B), C24(H24A,H24B), C25(H25A,H25B), C26(H26A,H26B), C27(H27A,
 H27B), C27(H27C,H27D), C28A(H28A,H28B), C28B(H28C,H28D), C29A(H29A,H29B),
 C29B(H29C,H29D), C30(H30A,H30B), C30(H30C,H30D), C31A(H31A,H31B), C31B(H31C,
 H31D), C32A(H32A,H32B), C32B(H32C,H32D), C33A(H33A,H33B), C33B(H33C,H33D),
 C34A(H34A,H34B), C34B(H34C,H34D)
6.b Aromatic/amide H refined with riding coordinates:
 C3(H3), C4(H4), C8(H8), C11(H11), C17(H17), C20(H20)
6.c Idealised Me refined as rotating group:
 C7(H7A,H7B,H7C), C10(H10A,H10B,H10C), C13(H13A,H13B,H13C), C16(H16A,H16B,
 H16C), C19(H19A,H19B,H19C), C22(H22A,H22B,H22C)
;
_olex2_submission_special_instructions 'No special instructions were received'

loop_
_space_group_symop_operation_xyz
'x, y, z'
'-x, -y, -z'

loop_
_atom_site_label
_atom_site_type_symbol
_atom_site_fract_x
_atom_site_fract_y
_atom_site_fract_z
_atom_site_U_iso_or_equiv
_atom_site_adp_type
_atom_site_occupancy
_atom_site_site_symmetry_order
_atom_site_calc_flag
_atom_site_refinement_flags_posn
_atom_site_refinement_flags_adp
_atom_site_refinement_flags_occupancy
_atom_site_disorder_assembly
_atom_site_disorder_group
Yb Yb 0.500000 0.000000 0.500000 0.03638(8) Uani 1 2 d S T P . .
O1B O 0.3628(10) 0.1684(11) 0.3891(9) 0.042(2) Uani 0.5 1 d D U . A 1
O2B O 0.5087(9) 0.3005(8) 0.4159(8) 0.045(2) Uani 0.5 1 d D . . A 2
O3 O 0.2867(2) -0.0517(3) 0.5710(2) 0.0550(7) Uani 1 1 d . . . . .
O4 O 0.5365(3) -0.0702(3) 0.36571(18) 0.0447(6) Uani 1 1 d . . . . .
N1 N 0.3306(2) 0.4223(2) 0.23997(19) 0.0278(5) Uani 1 1 d . . . . .
N2 N 0.2686(2) 0.4749(2) 0.3656(2) 0.0282(6) Uani 1 1 d . . . . .
C1B C 0.398(2) 0.2612(19) 0.3875(18) 0.028(3) Uani 0.5 1 d D U . A 1
C2 C 0.3369(3) 0.3863(3) 0.3321(2) 0.0270(6) Uani 1 1 d . U . . .
C3 C 0.2575(3) 0.5377(3) 0.2134(2) 0.0328(7) Uani 1 1 d . . . . .
H3 H 0.238415 0.584589 0.151917 0.039 Uiso 1 1 calc R . . . .
C4 C 0.2195(3) 0.5696(3) 0.2918(3) 0.0323(7) Uani 1 1 d . . . . .
H4 H 0.168116 0.643896 0.296015 0.039 Uiso 1 1 calc R . . . .
C5 C 0.2381(3) 0.4675(3) 0.4643(2) 0.0288(7) Uani 1 1 d . . . . .
C6 C 0.2972(3) 0.5407(3) 0.4906(3) 0.0324(7) Uani 1 1 d . . . . .
C7 C 0.3925(4) 0.6233(4) 0.4191(3) 0.0436(9) Uani 1 1 d . . . . .
H7A H 0.349320 0.691034 0.372185 0.065 Uiso 1 1 calc GR . . . .
H7B H 0.457824 0.574717 0.386396 0.065 Uiso 1 1 calc GR . . . .
H7C H 0.432502 0.658076 0.452222 0.065 Uiso 1 1 calc GR . . . .
C8 C 0.2636(3) 0.5340(3) 0.5851(3) 0.0379(8) Uani 1 1 d . . . . .
H8 H 0.302516 0.582225 0.605540 0.045 Uiso 1 1 calc R . . . .
C9 C 0.1742(3) 0.4584(3) 0.6509(3) 0.0378(8) Uani 1 1 d . . . . .
C10 C 0.1377(5) 0.4552(4) 0.7531(3) 0.0529(10) Uani 1 1 d . . . . .
H10A H 0.214594 0.436321 0.780063 0.079 Uiso 1 1 calc GR . . . .
H10B H 0.081525 0.390870 0.790708 0.079 Uiso 1 1 calc GR . . . .
H10C H 0.093468 0.536141 0.754647 0.079 Uiso 1 1 calc GR . . . .
C11 C 0.1185(3) 0.3876(3) 0.6212(3) 0.0352(7) Uani 1 1 d . . . . .
H11 H 0.058221 0.335471 0.666111 0.042 Uiso 1 1 calc R . . . .
C12 C 0.1483(3) 0.3906(3) 0.5274(3) 0.0317(7) Uani 1 1 d . . . . .
C13 C 0.0842(3) 0.3142(3) 0.4965(3) 0.0389(8) Uani 1 1 d . . . . .
H13A H 0.046314 0.368089 0.441240 0.058 Uiso 1 1 calc GR . . . .
H13B H 0.017531 0.274671 0.549153 0.058 Uiso 1 1 calc GR . . . .
H13C H 0.147154 0.250073 0.479063 0.058 Uiso 1 1 calc GR . . . .
C14 C 0.3892(3) 0.3555(3) 0.1749(2) 0.0280(6) Uani 1 1 d . . . . .
C15 C 0.5122(3) 0.3735(3) 0.1249(2) 0.0331(7) Uani 1 1 d . . . . .
C16 C 0.5897(4) 0.4539(4) 0.1409(3) 0.0435(9) Uani 1 1 d . . . . .
H16A H 0.542079 0.536562 0.132764 0.065 Uiso 1 1 calc GR . . . .
H16B H 0.670146 0.461405 0.094605 0.065 Uiso 1 1 calc GR . . . .
H16C H 0.607262 0.416008 0.205849 0.065 Uiso 1 1 calc GR . . . .
C17 C 0.5623(4) 0.3135(3) 0.0592(3) 0.0394(8) Uani 1 1 d . . . . .
H17 H 0.646755 0.323065 0.024328 0.047 Uiso 1 1 calc R . . . .
C18 C 0.4920(4) 0.2399(3) 0.0431(3) 0.0432(9) Uani 1 1 d . . . . .
C19 C 0.5483(6) 0.1795(4) -0.0317(3) 0.0642(13) Uani 1 1 d . . . . .
H19A H 0.560783 0.243840 -0.095186 0.096 Uiso 1 1 calc GR . . . .
H19B H 0.490131 0.124288 -0.029140 0.096 Uiso 1 1 calc GR . . . .
H19C H 0.630265 0.131186 -0.019154 0.096 Uiso 1 1 calc GR . . . .
C20 C 0.3712(4) 0.2228(3) 0.0964(3) 0.0388(8) Uani 1 1 d . . . . .
H20 H 0.323926 0.170368 0.086859 0.047 Uiso 1 1 calc R . . . .
C21 C 0.3163(3) 0.2797(3) 0.1638(3) 0.0341(7) Uani 1 1 d . . . . .
C22 C 0.1860(4) 0.2587(4) 0.2232(3) 0.0502(10) Uani 1 1 d . . . . .
H22A H 0.188285 0.240653 0.290309 0.075 Uiso 1 1 calc GR . . . .
H22B H 0.158245 0.188293 0.216912 0.075 Uiso 1 1 calc GR . . . .
H22C H 0.126429 0.333398 0.201246 0.075 Uiso 1 1 calc GR . . . .
C23 C 0.2114(5) -0.0749(7) 0.5179(5) 0.0853(19) Uani 1 1 d . . . . .
H23A H 0.260512 -0.130793 0.483227 0.102 Uiso 1 1 calc R . . . .
H23B H 0.178118 0.003307 0.471647 0.102 Uiso 1 1 calc R . . . .
C24 C 0.1023(5) -0.1384(7) 0.5977(6) 0.093(2) Uani 1 1 d . . . . .
H24A H 0.027302 -0.076624 0.604360 0.112 Uiso 1 1 calc R . . . .
H24B H 0.076433 -0.203748 0.582400 0.112 Uiso 1 1 calc R . . . .
C25 C 0.1533(6) -0.1930(6) 0.6861(5) 0.092(2) Uani 1 1 d . . . . .
H25A H 0.084879 -0.196907 0.742799 0.110 Uiso 1 1 calc R . . . .
H25B H 0.197999 -0.277519 0.693304 0.110 Uiso 1 1 calc R . . . .
C26 C 0.2404(5) -0.1082(5) 0.6731(4) 0.0774(16) Uani 1 1 d . . . . .
H26A H 0.312321 -0.153351 0.705715 0.093 Uiso 1 1 calc R . . . .
H26B H 0.196532 -0.043382 0.700635 0.093 Uiso 1 1 calc R . . . .
C27 C 0.6426(4) -0.1611(4) 0.3499(3) 0.0532(11) Uani 1 1 d . . . . .
H27A H 0.619514 -0.246677 0.383274 0.064 Uiso 0.6 1 calc R . . B 1
H27B H 0.717275 -0.153407 0.371598 0.064 Uiso 0.6 1 calc R . . B 1
H27C H 0.632275 -0.242564 0.401527 0.064 Uiso 0.4 1 calc R . . C 2
H27D H 0.723286 -0.134468 0.348846 0.064 Uiso 0.4 1 calc R . . C 2
C28A C 0.669(3) -0.1279(15) 0.2411(17) 0.079(5) Uani 0.6 1 d . . . D 1
H28A H 0.711406 -0.200219 0.222097 0.095 Uiso 0.6 1 calc R . . D 1
H28B H 0.721163 -0.058268 0.207977 0.095 Uiso 0.6 1 calc R . . D 1
C28B C 0.644(4) -0.171(2) 0.254(2) 0.075(7) Uani 0.4 1 d . . . D 2
H28C H 0.732067 -0.187513 0.219844 0.090 Uiso 0.4 1 calc R . . D 2
H28D H 0.594474 -0.237397 0.261090 0.090 Uiso 0.4 1 calc R . . D 2
C29A C 0.5300(13) -0.0891(10) 0.2214(8) 0.063(3) Uani 0.6 1 d . . . D 1
H29A H 0.528887 -0.036770 0.153801 0.076 Uiso 0.6 1 calc R . . D 1
H29B H 0.485480 -0.162422 0.238427 0.076 Uiso 0.6 1 calc R . . D 1
C29B C 0.584(2) -0.0476(16) 0.2035(12) 0.072(5) Uani 0.4 1 d . . . D 2
H29C H 0.547547 -0.048506 0.150959 0.086 Uiso 0.4 1 calc R . . D 2
H29D H 0.644847 0.014444 0.177107 0.086 Uiso 0.4 1 calc R . . D 2
C30 C 0.4758(5) -0.0195(5) 0.2846(3) 0.0616(13) Uani 1 1 d . . . . .
H30A H 0.488739 0.068952 0.250807 0.074 Uiso 0.6 1 calc R . . D 1
H30B H 0.383250 -0.024815 0.305642 0.074 Uiso 0.6 1 calc R . . D 1
H30C H 0.449677 0.070855 0.269022 0.074 Uiso 0.4 1 calc R . . D 2
H30D H 0.400412 -0.061253 0.295534 0.074 Uiso 0.4 1 calc R . . D 2
I I 0.11841(3) -0.08691(2) 0.24593(2) 0.05245(9) Uani 1 1 d . . . E 1
O5 O -0.1239(3) 0.3113(3) -0.0366(3) 0.0704(9) Uani 1 1 d . . . . .
C31A C -0.0490(15) 0.3618(15) -0.0030(9) 0.059(3) Uani 0.6 1 d . U . F 1
H31A H -0.096188 0.373632 0.057373 0.070 Uiso 0.6 1 calc R . . F 1
H31B H -0.029094 0.443983 -0.050338 0.070 Uiso 0.6 1 calc R . . F 1
C31B C -0.065(3) 0.330(3) 0.022(2) 0.092(7) Uani 0.4 1 d . U . F 2
H31C H -0.113112 0.304176 0.088554 0.111 Uiso 0.4 1 calc R . . F 2
H31D H -0.050429 0.417891 0.000849 0.111 Uiso 0.4 1 calc R . . F 2
C32A C 0.0644(14) 0.2825(15) 0.0126(12) 0.083(3) Uani 0.6 1 d . U . F 1
H32A H 0.070974 0.253797 0.080719 0.100 Uiso 0.6 1 calc R . . F 1
H32B H 0.139019 0.325932 -0.026781 0.100 Uiso 0.6 1 calc R . . F 1
C32B C 0.074(2) 0.235(2) 0.010(2) 0.081(5) Uani 0.4 1 d . U . F 2
H32C H 0.143985 0.280653 -0.036422 0.097 Uiso 0.4 1 calc R . . F 2
H32D H 0.100939 0.186143 0.071326 0.097 Uiso 0.4 1 calc R . . F 2
C33A C 0.0583(11) 0.1693(15) -0.0169(9) 0.076(3) Uani 0.6 1 d . U . F 1
H33A H 0.109659 0.177264 -0.081253 0.091 Uiso 0.6 1 calc R . . F 1
H33B H 0.087390 0.089304 0.029848 0.091 Uiso 0.6 1 calc R . . F 1
C33B C 0.025(3) 0.155(3) -0.030(2) 0.105(6) Uani 0.4 1 d . U . F 2
H33C H 0.049806 0.181869 -0.100570 0.126 Uiso 0.4 1 calc R . . F 2
H33D H 0.055515 0.066038 -0.001794 0.126 Uiso 0.4 1 calc R . . F 2
C34A C -0.0849(17) 0.1812(19) -0.0156(12) 0.070(3) Uani 0.6 1 d . U . F 1
H34A H -0.099843 0.153233 -0.064723 0.084 Uiso 0.6 1 calc R . . F 1
H34B H -0.130592 0.132314 0.047836 0.084 Uiso 0.6 1 calc R . . F 1
C34B C -0.104(3) 0.179(4) -0.001(3) 0.114(9) Uani 0.4 1 d . U . F 2
H34C H -0.128889 0.145736 0.069114 0.137 Uiso 0.4 1 calc R . . F 2
H34D H -0.151266 0.143804 -0.029833 0.137 Uiso 0.4 1 calc R . . F 2
O1A O 0.4008(9) 0.1727(11) 0.3998(9) 0.0384(19) Uani 0.5 1 d D . . A 2
C1A C 0.4246(18) 0.2761(14) 0.3886(16) 0.025(2) Uani 0.5 1 d D . . A 2
O2A O 0.4801(13) 0.2649(11) 0.4266(13) 0.077(4) Uani 0.5 1 d D U . A 1

loop_
_atom_site_aniso_label
_atom_site_aniso_U_11
_atom_site_aniso_U_22
_atom_site_aniso_U_33
_atom_site_aniso_U_23
_atom_site_aniso_U_13
_atom_site_aniso_U_12
Yb 0.02066(10) 0.06040(16) 0.02356(11) -0.00886(10) -0.00430(7) -0.00622(9)
O1B 0.051(6) 0.016(3) 0.062(5) -0.009(3) -0.034(4) 0.004(3)
O2B 0.052(4) 0.030(5) 0.071(5) -0.026(4) -0.043(4) 0.016(3)
O3 0.0316(13) 0.0578(18) 0.0646(19) -0.0105(15) 0.0002(13) -0.0144(12)
O4 0.0474(15) 0.0452(15) 0.0371(14) -0.0166(12) -0.0149(11) 0.0167(12)
N1 0.0305(13) 0.0182(12) 0.0315(14) -0.0055(11) -0.0068(11) -0.0010(10)
N2 0.0269(12) 0.0184(12) 0.0355(15) -0.0086(11) -0.0040(11) 0.0015(10)
C1B 0.033(6) 0.024(4) 0.027(4) -0.011(3) -0.008(4) 0.001(3)
C2 0.0276(15) 0.0178(14) 0.0322(16) -0.0069(13) -0.0038(12) -0.0013(11)
C3 0.0304(16) 0.0241(16) 0.0351(18) -0.0017(14) -0.0088(13) 0.0019(13)
C4 0.0283(15) 0.0206(15) 0.0417(19) -0.0066(14) -0.0062(13) 0.0019(12)
C5 0.0271(15) 0.0202(15) 0.0367(17) -0.0119(13) -0.0043(13) 0.0041(12)
C6 0.0294(16) 0.0226(16) 0.0437(19) -0.0142(14) -0.0032(14) 0.0007(12)
C7 0.0402(19) 0.041(2) 0.052(2) -0.0187(18) -0.0011(17) -0.0138(16)
C8 0.0402(18) 0.0307(18) 0.046(2) -0.0197(16) -0.0094(15) 0.0028(14)
C9 0.0378(18) 0.0308(18) 0.041(2) -0.0172(16) -0.0021(15) 0.0064(14)
C10 0.067(3) 0.045(2) 0.042(2) -0.0206(19) 0.0002(19) 0.000(2)
C11 0.0295(16) 0.0270(17) 0.0401(19) -0.0100(15) 0.0015(14) 0.0030(13)
C12 0.0256(15) 0.0229(15) 0.0422(19) -0.0123(14) -0.0013(13) 0.0021(12)
C13 0.0361(18) 0.0299(18) 0.048(2) -0.0124(16) -0.0026(15) -0.0071(14)
C14 0.0331(16) 0.0223(15) 0.0256(15) -0.0050(13) -0.0080(12) -0.0007(12)
C15 0.0359(17) 0.0292(17) 0.0296(17) -0.0052(14) -0.0057(13) -0.0046(13)
C16 0.0374(19) 0.043(2) 0.050(2) -0.0152(18) -0.0034(16) -0.0120(16)
C17 0.045(2) 0.0337(19) 0.0312(18) -0.0079(15) 0.0015(15) -0.0043(15)
C18 0.064(2) 0.0325(19) 0.0294(18) -0.0093(15) -0.0085(17) -0.0003(17)
C19 0.104(4) 0.047(3) 0.042(2) -0.024(2) -0.001(2) -0.011(2)
C20 0.054(2) 0.0263(17) 0.041(2) -0.0105(15) -0.0218(17) -0.0032(15)
C21 0.0366(17) 0.0266(17) 0.0375(18) -0.0070(14) -0.0120(14) -0.0021(13)
C22 0.039(2) 0.045(2) 0.071(3) -0.024(2) -0.0054(19) -0.0127(17)
C23 0.058(3) 0.108(5) 0.118(5) -0.070(4) 0.004(3) -0.036(3)
C24 0.045(3) 0.119(5) 0.150(6) -0.093(5) 0.020(3) -0.044(3)
C25 0.095(4) 0.073(4) 0.107(5) -0.048(4) 0.034(4) -0.045(3)
C26 0.053(3) 0.074(4) 0.073(3) -0.001(3) 0.017(2) -0.022(3)
C27 0.050(2) 0.037(2) 0.057(3) -0.0120(19) -0.0027(19) 0.0104(18)
C28A 0.109(13) 0.044(10) 0.057(9) -0.017(9) 0.017(7) 0.010(9)
C28B 0.11(2) 0.047(15) 0.045(10) -0.011(12) 0.005(10) 0.015(13)
C29A 0.105(9) 0.044(6) 0.040(5) -0.017(5) -0.012(5) -0.008(5)
C29B 0.122(17) 0.047(10) 0.046(9) -0.022(8) -0.015(10) 0.002(9)
C30 0.079(3) 0.065(3) 0.050(3) -0.030(2) -0.035(2) 0.021(2)
I 0.06582(18) 0.02548(13) 0.05803(18) -0.01199(12) -0.00352(14) -0.00350(11)
O5 0.065(2) 0.067(2) 0.077(2) -0.0153(19) -0.0369(19) 0.0051(17)
C31A 0.056(5) 0.085(7) 0.041(5) -0.025(5) -0.007(4) -0.019(4)
C31B 0.089(13) 0.094(13) 0.083(15) -0.014(11) -0.033(11) 0.001(10)
C32A 0.065(5) 0.117(9) 0.056(6) -0.017(6) -0.017(4) -0.005(5)
C32B 0.075(9) 0.077(10) 0.089(11) -0.004(9) -0.054(8) -0.004(7)
C33A 0.063(6) 0.082(6) 0.054(5) 0.002(5) -0.018(4) 0.015(5)
C33B 0.100(11) 0.099(11) 0.127(14) -0.034(10) -0.047(10) -0.019(9)
C34A 0.070(6) 0.064(7) 0.058(6) -0.004(5) -0.024(5) 0.012(5)
C34B 0.098(11) 0.101(16) 0.16(2) -0.050(15) -0.044(11) -0.027(10)
O1A 0.039(5) 0.023(4) 0.058(5) -0.014(3) -0.021(4) 0.000(4)
C1A 0.034(8) 0.015(5) 0.024(4) -0.008(4) -0.005(5) 0.003(4)
O2A 0.098(7) 0.040(6) 0.121(8) -0.024(6) -0.084(7) 0.000(4)

loop_
_atom_type_symbol
_atom_type_description
_atom_type_scat_dispersion_real
_atom_type_scat_dispersion_imag
_atom_type_scat_source
C C 0.0033 0.0016 'International Tables Vol C Tables 4.2.6.8 and 6.1.1.4'
H H 0.0000 0.0000 'International Tables Vol C Tables 4.2.6.8 and 6.1.1.4'
I I -0.4742 1.8119 'International Tables Vol C Tables 4.2.6.8 and 6.1.1.4'
N N 0.0061 0.0033 'International Tables Vol C Tables 4.2.6.8 and 6.1.1.4'
O O 0.0106 0.0060 'International Tables Vol C Tables 4.2.6.8 and 6.1.1.4'
Yb Yb -0.3850 5.5486 'International Tables Vol C Tables 4.2.6.8 and 6.1.1.4'

loop_
_geom_angle_atom_site_label_1
_geom_angle_atom_site_label_2
_geom_angle_atom_site_label_3
_geom_angle
_geom_angle_site_symmetry_1
_geom_angle_site_symmetry_3
O1B Yb O1B 180.0 2_656 .
O1B Yb C1B 156.71(18) 2_656 .
O1B Yb C1B 23.29(18) . .
O1B Yb C1B 23.29(18) 2_656 2_656
O1B Yb C1B 156.71(18) . 2_656
O1B Yb O2A 133.1(3) . 2_656
O1B Yb O2A 46.9(3) . .
O1B Yb O2A 46.9(3) 2_656 2_656
O1B Yb O2A 133.1(3) 2_656 .
O3 Yb O1B 76.1(3) 2_656 2_656
O3 Yb O1B 103.9(3) 2_656 .
O3 Yb O1B 103.9(3) . 2_656
O3 Yb O1B 76.1(3) . .
O3 Yb O3 180.0 . 2_656
O3 Yb O4 81.13(11) 2_656 .
O3 Yb O4 98.87(11) 2_656 2_656
O3 Yb O4 98.87(11) . .
O3 Yb O4 81.13(11) . 2_656
O3 Yb C1B 90.7(4) . .
O3 Yb C1B 89.3(4) 2_656 .
O3 Yb C1B 89.3(4) . 2_656
O3 Yb C1B 90.7(4) 2_656 2_656
O3 Yb O2A 73.9(3) . 2_656
O3 Yb O2A 106.1(3) . .
O3 Yb O2A 106.1(3) 2_656 2_656
O3 Yb O2A 73.9(3) 2_656 .
O4 Yb O1B 102.3(3) . 2_656
O4 Yb O1B 77.7(3) . .
O4 Yb O1B 77.7(3) 2_656 2_656
O4 Yb O1B 102.3(3) 2_656 .
O4 Yb O4 180.0 . 2_656
O4 Yb C1B 93.1(4) . .
O4 Yb C1B 86.9(4) 2_656 .
O4 Yb C1B 86.9(4) . 2_656
O4 Yb C1B 93.1(4) 2_656 2_656
O4 Yb O2A 107.6(3) 2_656 2_656
O4 Yb O2A 107.6(3) . .
O4 Yb O2A 72.4(3) 2_656 .
O4 Yb O2A 72.4(3) . 2_656
C1B Yb C1B 180.0 . 2_656
O1A Yb O3 96.2(3) 2_656 .
O1A Yb O3 83.8(3) . .
O1A Yb O4 82.2(3) . .
O1A Yb O4 97.8(3) 2_656 .
O1A Yb O2A 142.7(4) . 2_656
O1A Yb O2A 37.3(3) 2_656 2_656
O2A Yb C1B 156.41(15) 2_656 .
O2A Yb C1B 23.59(15) 2_656 2_656
O2A Yb C1B 156.42(15) . 2_656
O2A Yb C1B 23.58(15) . .
O2A Yb O2A 180.0 . 2_656
C1B O1B Yb 100.1(10) . .
C23 O3 Yb 120.7(3) . .
C23 O3 C26 110.7(4) . .
C26 O3 Yb 124.5(3) . .
C27 O4 Yb 121.8(2) . .
C30 O4 Yb 128.1(2) . .
C30 O4 C27 109.4(3) . .
C2 N1 C3 109.4(3) . .
C2 N1 C14 127.0(3) . .
C3 N1 C14 123.5(3) . .
C2 N2 C4 108.8(3) . .
C2 N2 C5 126.0(3) . .
C4 N2 C5 124.9(3) . .
O1B C1B Yb 56.6(10) . .
O1B C1B C2 118.6(12) . .
C2 C1B Yb 174.8(7) . .
O2A C1B Yb 70.1(11) . .
O2A C1B O1B 126.7(19) . .
O2A C1B C2 114.7(12) . .
N1 C2 N2 107.5(3) . .
N1 C2 C1B 124.1(9) . .
N1 C2 C1A 127.8(9) . .
N2 C2 C1B 128.0(10) . .
N2 C2 C1A 123.8(8) . .
C4 C3 N1 106.5(3) . .
C3 C4 N2 107.8(3) . .
C6 C5 N2 118.3(3) . .
C6 C5 C12 123.4(3) . .
C12 C5 N2 118.3(3) . .
C5 C6 C7 121.2(3) . .
C8 C6 C5 116.9(3) . .
C8 C6 C7 121.9(3) . .
C6 C8 C9 121.8(3) . .
C8 C9 C10 120.5(4) . .
C11 C9 C8 119.0(3) . .
C11 C9 C10 120.5(4) . .
C9 C11 C12 121.8(3) . .
C5 C12 C13 122.3(3) . .
C11 C12 C5 117.0(3) . .
C11 C12 C13 120.7(3) . .
C15 C14 N1 118.9(3) . .
C15 C14 C21 123.6(3) . .
C21 C14 N1 117.5(3) . .
C14 C15 C16 122.0(3) . .
C14 C15 C17 117.1(3) . .
C17 C15 C16 120.9(3) . .
C18 C17 C15 121.6(3) . .
C17 C18 C19 120.1(4) . .
C20 C18 C17 118.9(3) . .
C20 C18 C19 121.0(4) . .
C18 C20 C21 122.1(3) . .
C14 C21 C20 116.7(3) . .
C14 C21 C22 121.3(3) . .
C20 C21 C22 122.0(3) . .
O3 C23 C24 102.1(5) . .
C25 C24 C23 106.2(5) . .
C26 C25 C24 103.0(5) . .
C25 C26 O3 107.8(5) . .
O4 C27 C28A 102.8(10) . .
O4 C27 C28B 107.2(15) . .
C27 C28A C29A 100.6(14) . .
C29B C28B C27 101.5(19) . .
C30 C29A C28A 100.6(11) . .
C28B C29B C30 102.8(17) . .
O4 C30 C29A 108.8(6) . .
O4 C30 C29B 102.4(8) . .
C31A O5 C34A 110.4(11) . .
C31B O5 C34B 97(2) . .
O5 C31A C32A 110.1(12) . .
O5 C31B C32B 100(2) . .
C31A C32A C33A 106.0(12) . .
C33B C32B C31B 96.3(19) . .
C34A C33A C32A 101.3(12) . .
C34B C33B C32B 101(3) . .
O5 C34A C33A 103.0(15) . .
C33B C34B O5 102(3) . .
C1A O1A Yb 119.3(9) . .
O2B C1A Yb 87.7(10) . .
O2B C1A C2 117.8(9) . .
O2B C1A O1A 127.6(16) . .
C2 C1A Yb 153.9(6) . .
O1A C1A Yb 40.3(7) . .
O1A C1A C2 114.6(11) . .
C1B O2A Yb 86.3(10) . .

loop_
_geom_bond_atom_site_label_1
_geom_bond_atom_site_label_2
_geom_bond_distance
_geom_bond_site_symmetry_2
Yb O1B 2.569(10) 2_656
Yb O1B 2.569(10) .
Yb O3 2.409(3) .
Yb O3 2.409(3) 2_656
Yb O4 2.422(3) .
Yb O4 2.422(3) 2_656
Yb C1B 3.03(2) 2_656
Yb C1B 3.03(2) .
Yb O1A 2.289(11) 2_656
Yb O1A 2.289(11) .
Yb O2A 2.855(12) 2_656
Yb O2A 2.855(12) .
O1B C1B 1.217(11) .
O2B C1A 1.225(10) .
O3 C23 1.423(6) .
O3 C26 1.455(6) .
O4 C27 1.447(4) .
O4 C30 1.432(5) .
N1 C2 1.335(4) .
N1 C3 1.393(4) .
N1 C14 1.448(4) .
N2 C2 1.342(4) .
N2 C4 1.386(4) .
N2 C5 1.446(4) .
C1B C2 1.51(2) .
C1B O2A 1.215(11) .
C2 C1A 1.55(2) .
C3 C4 1.342(5) .
C5 C6 1.392(5) .
C5 C12 1.394(5) .
C6 C7 1.505(5) .
C6 C8 1.385(5) .
C8 C9 1.394(5) .
C9 C10 1.511(5) .
C9 C11 1.380(5) .
C11 C12 1.389(5) .
C12 C13 1.505(5) .
C14 C15 1.386(5) .
C14 C21 1.389(5) .
C15 C16 1.509(5) .
C15 C17 1.388(5) .
C17 C18 1.387(6) .
C18 C19 1.514(5) .
C18 C20 1.379(6) .
C20 C21 1.390(5) .
C21 C22 1.499(5) .
C23 C24 1.557(8) .
C24 C25 1.468(10) .
C25 C26 1.440(8) .
C27 C28A 1.53(3) .
C27 C28B 1.53(4) .
C28A C29A 1.57(3) .
C28B C29B 1.47(4) .
C29A C30 1.443(12) .
C29B C30 1.574(19) .
O5 C31A 1.390(17) .
O5 C31B 1.33(4) .
O5 C34A 1.43(2) .
O5 C34B 1.42(4) .
C31A C32A 1.41(2) .
C31B C32B 1.71(4) .
C32A C33A 1.575(19) .
C32B C33B 1.53(3) .
C33A C34A 1.54(2) .
C33B C34B 1.37(4) .
O1A C1A 1.231(10) .
